data_7155376
loop_
_publ_author_name
'Zhang, Zhijiang'
'Liu, Bo'

_publ_section_title
;
 Total synthesis and confirmation of the revised structures of jiangrines
 A, C and D.
;
_journal_issue 1
_journal_name_full 'Organic &amp; biomolecular chemistry'
_journal_page_first 207
_journal_page_last 212
_journal_paper_doi 10.1039/c6ob02379g
_journal_volume 15
_journal_year 2016
_chemical_absolute_configuration unk
_chemical_formula_moiety 'C14 H21 N O5'
_chemical_formula_sum 'C14 H21 N O5'
_chemical_formula_weight 283.32
_chemical_name_systematic
;
 ? 
;
_space_group_crystal_system orthorhombic
_space_group_IT_number 19
_space_group_name_Hall 'P 2ac 2ab'
_space_group_name_H-M_alt 'P 21 21 21'
_symmetry_space_group_name_Hall 'P 2ac 2ab'
_symmetry_space_group_name_H-M 'P 21 21 21'
_atom_sites_solution_hydrogens geom
_atom_sites_solution_primary direct
_audit_creation_date 2016-10-14
_audit_creation_method
;
Olex2 1.2
(compiled 2016.09.09 svn.r3337 for OlexSys, GUI svn.r5227)
;
_audit_update_record
;
2016-10-20 deposited with the CCDC.
2016-11-22 downloaded from the CCDC.
;
_cell_angle_alpha 90
_cell_angle_beta 90
_cell_angle_gamma 90
_cell_formula_units_Z 4
_cell_length_a 7.4821(4)
_cell_length_b 13.9447(9)
_cell_length_c 14.9797(12)
_cell_measurement_reflns_used 1053
_cell_measurement_temperature 293(2)
_cell_measurement_theta_max 23.3850
_cell_measurement_theta_min 3.3710
_cell_volume 1562.92(18)
_computing_cell_refinement 'CrysAlisPro 1.171.38.43 (Rigaku OD, 2015)'
_computing_data_collection 'CrysAlisPro 1.171.38.43 (Rigaku OD, 2015)'
_computing_data_reduction 'CrysAlisPro 1.171.38.43 (Rigaku OD, 2015)'
_computing_molecular_graphics 'Olex2 (Dolomanov et al., 2009)'
_computing_publication_material 'Olex2 (Dolomanov et al., 2009)'
_computing_structure_refinement 'ShelXL (Sheldrick, 2015)'
_computing_structure_solution 'ShelXS (Sheldrick, 2008)'
_diffrn_ambient_temperature 293.15
_diffrn_detector 'CCD plate'
_diffrn_detector_area_resol_mean 16.0874
_diffrn_detector_type Eos
_diffrn_measured_fraction_theta_full 0.998
_diffrn_measured_fraction_theta_max 0.998
_diffrn_measurement_details
;
List of Runs (angles in degrees, time in seconds):

  # Type    Start    End  Width  t~exp~   \w     \q     \k     \f   Frames
#--------------------------------------------------------------------------
  1  \w    -12.00  18.00   1.00   12.50    --  -14.97 -99.00-180.00   30
  2  \w     49.00  78.00   1.00   12.50    --   16.69  57.00-120.00   29
  3  \w      1.00  86.00   1.00   12.50    --   16.69  38.00  30.00   85
;
_diffrn_measurement_device 'four-circle diffractometer'
_diffrn_measurement_device_type 'Xcalibur, Eos'
_diffrn_measurement_method '\w scans'
_diffrn_orient_matrix_type 'CrysAlisPro convention (1999,Acta A55,543-557)'
_diffrn_orient_matrix_UB_11 0.0003403000
_diffrn_orient_matrix_UB_12 0.0313283000
_diffrn_orient_matrix_UB_13 0.0372594000
_diffrn_orient_matrix_UB_21 -0.0051638000
_diffrn_orient_matrix_UB_22 0.0400632000
_diffrn_orient_matrix_UB_23 -0.0290991000
_diffrn_orient_matrix_UB_31 -0.0946774000
_diffrn_orient_matrix_UB_32 -0.0021139000
_diffrn_orient_matrix_UB_33 0.0017131000
_diffrn_radiation_monochromator graphite
_diffrn_radiation_probe x-ray
_diffrn_radiation_type MoK\a
_diffrn_radiation_wavelength 0.71073
_diffrn_reflns_av_R_equivalents 0.0182
_diffrn_reflns_av_unetI/netI 0.0438
_diffrn_reflns_Laue_measured_fraction_full 0.998
_diffrn_reflns_Laue_measured_fraction_max 0.998
_diffrn_reflns_limit_h_max 9
_diffrn_reflns_limit_h_min -6
_diffrn_reflns_limit_k_max 17
_diffrn_reflns_limit_k_min -15
_diffrn_reflns_limit_l_max 12
_diffrn_reflns_limit_l_min -18
_diffrn_reflns_number 4877
_diffrn_reflns_point_group_measured_fraction_full 0.943
_diffrn_reflns_point_group_measured_fraction_max 0.936
_diffrn_reflns_theta_full 25.242
_diffrn_reflns_theta_max 26.369
_diffrn_reflns_theta_min 3.043
_diffrn_source 'fine-focus sealed X-ray tube'
_diffrn_source_type 'Enhance (Mo) X-ray Source'
_exptl_absorpt_coefficient_mu 0.091
_exptl_absorpt_correction_T_max 1.00000
_exptl_absorpt_correction_T_min 0.68719
_exptl_absorpt_correction_type multi-scan
_exptl_absorpt_process_details
;
CrysAlisPro 1.171.38.43 (Rigaku Oxford Diffraction, 2015)
Empirical absorption correction using spherical harmonics,
 implemented in SCALE3 ABSPACK scaling algorithm.
;
_exptl_crystal_density_diffrn 1.204
_exptl_crystal_density_method 'not measured'
_exptl_crystal_description block
_exptl_crystal_F_000 608
_exptl_crystal_size_max 0.4
_exptl_crystal_size_mid 0.15
_exptl_crystal_size_min 0.15
_refine_diff_density_max 0.155
_refine_diff_density_min -0.242
_refine_diff_density_rms 0.058
_refine_ls_abs_structure_details
;
 Flack x determined using 637 quotients [(I+)-(I-)]/[(I+)+(I-)]
 (Parsons, Flack and Wagner, Acta Cryst. B69 (2013) 249-259).
;
_refine_ls_abs_structure_Flack -0.1(8)
_refine_ls_extinction_method none
_refine_ls_goodness_of_fit_ref 1.056
_refine_ls_hydrogen_treatment constr
_refine_ls_matrix_type full
_refine_ls_number_parameters 192
_refine_ls_number_reflns 2994
_refine_ls_number_restraints 0
_refine_ls_restrained_S_all 1.056
_refine_ls_R_factor_all 0.0786
_refine_ls_R_factor_gt 0.0523
_refine_ls_shift/su_max 0.001
_refine_ls_shift/su_mean 0.000
_refine_ls_structure_factor_coef Fsqd
_refine_ls_weighting_details 'w=1/[\s^2^(Fo^2^)+(0.0553P)^2^] where P=(Fo^2^+2Fc^2^)/3'
_refine_ls_weighting_scheme calc
_refine_ls_wR_factor_gt 0.1052
_refine_ls_wR_factor_ref 0.1210
_reflns_Friedel_coverage 0.621
_reflns_Friedel_fraction_full 0.866
_reflns_Friedel_fraction_max 0.850
_reflns_number_gt 2172
_reflns_number_total 2994
_reflns_threshold_expression 'I > 2\s(I)'
_cod_data_source_file c6ob02379g2.cif
_cod_data_source_block 161013_s2_zkj
_cod_depositor_comments 'Adding full bibliography for 7155376.cif.'
_cod_database_code 7155376
_chemical_oxdiff_formula c12h12n2o3
_shelx_space_group_comment
;
The symmetry employed for this shelxl refinement is uniquely defined
by the following loop, which should always be used as a source of
symmetry information in preference to the above space-group names.
They are only intended as comments.
;
_shelx_estimated_absorpt_t_max 0.986
_shelx_estimated_absorpt_t_min 0.964
_reflns_odcompleteness_completeness 99.68
_reflns_odcompleteness_iscentric 1
_reflns_odcompleteness_theta 26.32
_olex2_refinement_description
;
1. Fixed Uiso
 At 1.2 times of:
  All C(H) groups, All C(H,H) groups, All C(H,H,H,H) groups, All N(H) groups
 At 1.5 times of:
  All C(H,H,H) groups
2. Uiso/Uaniso restraints and constraints
Uanis(O4) = Uanis(O4A)
Uanis(O5) = Uanis(O5A)
3. Others
 Sof(H9B)=Sof(H10C)=Sof(H10D)=Sof(O4A)=Sof(O5A)=1-FVAR(1)
 Sof(H9A)=Sof(H10A)=Sof(H10B)=Sof(O4)=Sof(O5)=FVAR(1)
4.a Ternary CH refined with riding coordinates:
 C8(H8), C9(H9A), C9(H9B)
4.b Secondary CH2 refined with riding coordinates:
 C6(H6A,H6B), C10(H10A,H10B), C10(H10C,H10D)
4.c Aromatic/amide H refined with riding coordinates:
 N1(H1), C3(H3), C4(H4)
4.d Idealised Me refined as rotating group:
 C7(H7A,H7B,H7C), C12(H12A,H12B,H12C), C13(H13A,H13B,H13C), C14(H14A,H14B,H14C)
;
_shelx_shelxl_version_number 2014/7
_olex2_submission_special_instructions 'No special instructions were received'
_oxdiff_exptl_absorpt_empirical_details
;
Empirical correction (ABSPACK) includes:
- Absorption correction using spherical harmonics
- Frame scaling
;
_oxdiff_exptl_absorpt_empirical_full_max 1.277
_oxdiff_exptl_absorpt_empirical_full_min 0.674

loop_
_space_group_symop_operation_xyz
'x, y, z'
'-x+1/2, -y, z+1/2'
'x+1/2, -y+1/2, -z'
'-x, y+1/2, -z+1/2'

loop_
_atom_site_label
_atom_site_type_symbol
_atom_site_fract_x
_atom_site_fract_y
_atom_site_fract_z
_atom_site_U_iso_or_equiv
_atom_site_adp_type
_atom_site_occupancy
_atom_site_site_symmetry_order
_atom_site_calc_flag
_atom_site_refinement_flags_posn
_atom_site_refinement_flags_occupancy
_atom_site_disorder_assembly
_atom_site_disorder_group
O1 O 0.4833(3) 0.61330(18) 0.4959(2) 0.0878(10) Uani 1 1 d . . . .
O2 O 0.7689(3) 0.56670(17) 0.48705(17) 0.0633(7) Uani 1 1 d . . . .
O3 O 0.1149(2) 0.39249(16) 0.58237(16) 0.0588(7) Uani 1 1 d . . . .
N1 N 0.7226(3) 0.42063(17) 0.59890(18) 0.0465(7) Uani 1 1 d . . . .
H1 H 0.8322 0.4321 0.5855 0.056 Uiso 1 1 calc R . . .
C1 C 0.5797(3) 0.4745(2) 0.5724(2) 0.0409(7) Uani 1 1 d . . . .
C2 C 0.4280(4) 0.4333(2) 0.6080(2) 0.0398(7) Uani 1 1 d . . . .
C3 C 0.4837(4) 0.3524(2) 0.6559(2) 0.0512(9) Uani 1 1 d . . . .
H3 H 0.4102 0.3100 0.6867 0.061 Uiso 1 1 calc R . . .
C4 C 0.6657(4) 0.3470(2) 0.6491(2) 0.0510(9) Uani 1 1 d . . . .
H4 H 0.7378 0.3003 0.6749 0.061 Uiso 1 1 calc R . . .
C5 C 0.6004(4) 0.5585(3) 0.5159(2) 0.0529(8) Uani 1 1 d . . . .
C6 C 0.8084(6) 0.6497(3) 0.4313(3) 0.0863(13) Uani 1 1 d . . . .
H6A H 0.7814 0.7085 0.4632 0.104 Uiso 1 1 calc R . . .
H6B H 0.7367 0.6480 0.3773 0.104 Uiso 1 1 calc R . . .
C7 C 0.9997(6) 0.6461(3) 0.4086(3) 0.0999(16) Uani 1 1 d . . . .
H7A H 1.0295 0.6998 0.3714 0.150 Uiso 1 1 calc GR . . .
H7B H 1.0251 0.5876 0.3774 0.150 Uiso 1 1 calc GR . . .
H7C H 1.0694 0.6487 0.4624 0.150 Uiso 1 1 calc GR . . .
C8 C 0.2379(3) 0.4685(2) 0.6007(2) 0.0442(8) Uani 1 1 d . . . .
H8 H 0.2294 0.5175 0.5540 0.053 Uiso 1 1 calc R . . .
C9 C 0.1791(4) 0.5097(2) 0.6885(2) 0.0492(8) Uani 1 1 d . . . .
H9A H 0.1706 0.4600 0.7346 0.059 Uiso 0.588(18) 1 calc R P A 1
H9B H 0.1899 0.4590 0.7336 0.059 Uiso 0.412(18) 1 calc R P A 2
C10 C 0.2878(4) 0.5955(2) 0.7207(3) 0.0676(11) Uani 1 1 d . . . .
H10A H 0.3897 0.5750 0.7558 0.081 Uiso 0.588(18) 1 calc R P A 1
H10B H 0.3296 0.6337 0.6708 0.081 Uiso 0.588(18) 1 calc R P A 1
H10C H 0.3487 0.5802 0.7760 0.081 Uiso 0.412(18) 1 calc R P A 2
H10D H 0.3763 0.6133 0.6764 0.081 Uiso 0.412(18) 1 calc R P A 2
C11 C -0.0119(5) 0.6276(2) 0.7398(3) 0.0582(9) Uani 1 1 d . . . .
C12 C -0.0984(8) 0.5956(4) 0.8235(3) 0.131(2) Uani 1 1 d . . . .
H12A H -0.2215 0.5807 0.8120 0.196 Uiso 1 1 calc GR . . .
H12B H -0.0913 0.6458 0.8672 0.196 Uiso 1 1 calc GR . . .
H12C H -0.0385 0.5395 0.8456 0.196 Uiso 1 1 calc GR . . .
C13 C -0.1106(6) 0.7069(3) 0.6945(3) 0.1006(15) Uani 1 1 d . . . .
H13A H -0.0485 0.7248 0.6410 0.151 Uiso 1 1 calc GR . . .
H13B H -0.1177 0.7612 0.7338 0.151 Uiso 1 1 calc GR . . .
H13C H -0.2290 0.6857 0.6797 0.151 Uiso 1 1 calc GR . . .
C14 C 0.1357(5) 0.3523(4) 0.4960(3) 0.0984(16) Uani 1 1 d . . . .
H14A H 0.1235 0.4018 0.4519 0.148 Uiso 1 1 calc GR . . .
H14B H 0.0458 0.3043 0.4865 0.148 Uiso 1 1 calc GR . . .
H14C H 0.2520 0.3237 0.4911 0.148 Uiso 1 1 calc GR . . .
O4 O -0.002(3) 0.5583(14) 0.6725(16) 0.050(3) Uani 0.588(18) 1 d . P A 1
O5 O 0.1636(18) 0.6476(10) 0.7737(10) 0.077(3) Uani 0.588(18) 1 d . P A 1
O4A O 0.017(4) 0.539(2) 0.689(2) 0.050(3) Uani 0.412(18) 1 d . P A 2
O5A O 0.168(3) 0.6696(14) 0.7337(12) 0.077(3) Uani 0.412(18) 1 d . P A 2

loop_
_atom_site_aniso_label
_atom_site_aniso_U_11
_atom_site_aniso_U_22
_atom_site_aniso_U_33
_atom_site_aniso_U_23
_atom_site_aniso_U_13
_atom_site_aniso_U_12
O1 0.0625(15) 0.0780(18) 0.123(3) 0.050(2) 0.0136(16) 0.0143(14)
O2 0.0462(12) 0.0710(15) 0.0729(17) 0.0267(15) 0.0081(12) -0.0064(12)
O3 0.0338(11) 0.0684(15) 0.0743(17) -0.0291(14) 0.0022(11) -0.0084(10)
N1 0.0287(11) 0.0504(14) 0.0603(17) 0.0021(15) 0.0005(12) -0.0018(11)
C1 0.0308(13) 0.0423(16) 0.0497(17) 0.0019(15) -0.0028(14) -0.0011(13)
C2 0.0339(13) 0.0393(15) 0.0460(17) -0.0014(16) -0.0014(13) -0.0018(13)
C3 0.0412(16) 0.0456(18) 0.067(2) 0.0083(18) 0.0071(16) -0.0060(15)
C4 0.0424(16) 0.0453(18) 0.065(2) 0.0095(19) -0.0050(16) 0.0061(15)
C5 0.0420(16) 0.0546(19) 0.062(2) 0.0084(19) -0.0023(17) -0.0040(16)
C6 0.079(3) 0.087(3) 0.093(3) 0.040(3) 0.008(2) -0.020(2)
C7 0.083(3) 0.111(3) 0.106(4) 0.034(3) 0.030(3) -0.027(3)
C8 0.0290(13) 0.0455(16) 0.058(2) -0.0008(17) -0.0003(14) -0.0037(13)
C9 0.0339(14) 0.0477(17) 0.066(2) -0.0066(18) -0.0016(15) 0.0027(14)
C10 0.0465(19) 0.066(2) 0.090(3) -0.027(2) -0.0098(19) 0.0015(17)
C11 0.0481(17) 0.056(2) 0.070(3) -0.022(2) 0.0064(17) 0.0017(16)
C12 0.163(5) 0.148(5) 0.081(3) 0.001(4) 0.040(4) 0.011(5)
C13 0.101(3) 0.075(3) 0.126(4) 0.000(3) 0.010(3) 0.027(3)
C14 0.066(3) 0.132(4) 0.098(3) -0.066(4) -0.008(2) 0.000(3)
O4 0.029(4) 0.048(7) 0.074(8) -0.015(5) -0.016(4) 0.015(4)
O5 0.0540(16) 0.068(6) 0.108(9) -0.044(6) -0.005(6) 0.000(3)
O4A 0.029(4) 0.048(7) 0.074(8) -0.015(5) -0.016(4) 0.015(4)
O5A 0.0540(16) 0.068(6) 0.108(9) -0.044(6) -0.005(6) 0.000(3)

loop_
_atom_type_symbol
_atom_type_description
_atom_type_scat_dispersion_real
_atom_type_scat_dispersion_imag
_atom_type_scat_source
C C 0.0033 0.0016 'International Tables Vol C Tables 4.2.6.8 and 6.1.1.4'
H H 0.0000 0.0000 'International Tables Vol C Tables 4.2.6.8 and 6.1.1.4'
N N 0.0061 0.0033 'International Tables Vol C Tables 4.2.6.8 and 6.1.1.4'
O O 0.0106 0.0060 'International Tables Vol C Tables 4.2.6.8 and 6.1.1.4'

loop_
_geom_angle_atom_site_label_1
_geom_angle_atom_site_label_2
_geom_angle_atom_site_label_3
_geom_angle
C5 O2 C6 116.4(3)
C14 O3 C8 113.4(3)
C1 N1 H1 125.2
C4 N1 H1 125.2
C4 N1 C1 109.6(2)
N1 C1 C2 107.7(3)
N1 C1 C5 121.9(3)
C2 C1 C5 130.4(3)
C1 C2 C3 106.8(3)
C1 C2 C8 127.8(3)
C3 C2 C8 125.4(3)
C2 C3 H3 126.2
C4 C3 C2 107.6(3)
C4 C3 H3 126.2
N1 C4 C3 108.4(3)
N1 C4 H4 125.8
C3 C4 H4 125.8
O1 C5 O2 123.6(3)
O1 C5 C1 125.4(3)
O2 C5 C1 111.0(3)
O2 C6 H6A 110.2
O2 C6 H6B 110.2
O2 C6 C7 107.6(4)
H6A C6 H6B 108.5
C7 C6 H6A 110.2
C7 C6 H6B 110.2
C6 C7 H7A 109.5
C6 C7 H7B 109.5
C6 C7 H7C 109.5
H7A C7 H7B 109.5
H7A C7 H7C 109.5
H7B C7 H7C 109.5
O3 C8 C2 112.3(2)
O3 C8 H8 109.8
O3 C8 C9 105.3(2)
C2 C8 H8 109.8
C9 C8 C2 109.7(2)
C9 C8 H8 109.8
C8 C9 H9A 111.5
C8 C9 H9B 107.7
C8 C9 C10 114.9(3)
C8 C9 O4 106.9(10)
C10 C9 H9A 111.5
C10 C9 H9B 107.7
C10 C9 O4 100.0(9)
O4 C9 H9A 111.5
O4A C9 C8 113.9(17)
O4A C9 H9B 107.7
O4A C9 C10 104.8(15)
C9 C10 H10A 111.1
C9 C10 H10B 111.1
C9 C10 H10C 110.4
C9 C10 H10D 110.4
H10A C10 H10B 109.1
H10C C10 H10D 108.6
O5 C10 C9 103.2(6)
O5 C10 H10A 111.1
O5 C10 H10B 111.1
O5A C10 C9 106.5(8)
O5A C10 H10C 110.4
O5A C10 H10D 110.4
C12 C11 C13 113.1(4)
O4 C11 C12 115.2(10)
O4 C11 C13 102.2(7)
O4 C11 O5 109.8(10)
O5 C11 C12 99.1(7)
O5 C11 C13 118.0(7)
O4A C11 C12 104.4(14)
O4A C11 C13 117.5(10)
O5A C11 C12 125.0(8)
O5A C11 C13 97.4(8)
O5A C11 O4A 99.7(15)
C11 C12 H12A 109.5
C11 C12 H12B 109.5
C11 C12 H12C 109.5
H12A C12 H12B 109.5
H12A C12 H12C 109.5
H12B C12 H12C 109.5
C11 C13 H13A 109.5
C11 C13 H13B 109.5
C11 C13 H13C 109.5
H13A C13 H13B 109.5
H13A C13 H13C 109.5
H13B C13 H13C 109.5
O3 C14 H14A 109.5
O3 C14 H14B 109.5
O3 C14 H14C 109.5
H14A C14 H14B 109.5
H14A C14 H14C 109.5
H14B C14 H14C 109.5
C11 O4 C9 104.0(13)
C10 O5 C11 107.5(8)
C9 O4A C11 114(2)
C10 O5A C11 107.7(13)

loop_
_geom_bond_atom_site_label_1
_geom_bond_atom_site_label_2
_geom_bond_distance
O1 C5 1.201(4)
O2 C5 1.337(3)
O2 C6 1.458(4)
O3 C8 1.430(3)
O3 C14 1.419(4)
N1 H1 0.8600
N1 C1 1.365(3)
N1 C4 1.342(4)
C1 C2 1.379(4)
C1 C5 1.453(4)
C2 C3 1.401(4)
C2 C8 1.508(4)
C3 H3 0.9300
C3 C4 1.368(4)
C4 H4 0.9300
C6 H6A 0.9700
C6 H6B 0.9700
C6 C7 1.472(6)
C7 H7A 0.9600
C7 H7B 0.9600
C7 H7C 0.9600
C8 H8 0.9800
C8 C9 1.502(4)
C9 H9A 0.9800
C9 H9B 0.9800
C9 C10 1.525(4)
C9 O4 1.531(16)
C9 O4A 1.28(3)
C10 H10A 0.9700
C10 H10B 0.9700
C10 H10C 0.9700
C10 H10D 0.9700
C10 O5 1.422(14)
C10 O5A 1.38(2)
C11 C12 1.479(6)
C11 C13 1.493(5)
C11 O4 1.40(2)
C11 O5 1.435(13)
C11 O4A 1.47(3)
C11 O5A 1.47(2)
C12 H12A 0.9600
C12 H12B 0.9600
C12 H12C 0.9600
C13 H13A 0.9600
C13 H13B 0.9600
C13 H13C 0.9600
C14 H14A 0.9600
C14 H14B 0.9600
C14 H14C 0.9600

loop_
_geom_torsion_atom_site_label_1
_geom_torsion_atom_site_label_2
_geom_torsion_atom_site_label_3
_geom_torsion_atom_site_label_4
_geom_torsion
O3 C8 C9 C10 -177.9(2)
O3 C8 C9 O4 -67.9(9)
O3 C8 C9 O4A -57.0(15)
N1 C1 C2 C3 -0.7(3)
N1 C1 C2 C8 177.5(3)
N1 C1 C5 O1 -173.7(3)
N1 C1 C5 O2 7.2(4)
C1 N1 C4 C3 -0.1(4)
C1 C2 C3 C4 0.6(4)
C1 C2 C8 O3 136.6(3)
C1 C2 C8 C9 -106.7(4)
C2 C1 C5 O1 6.9(6)
C2 C1 C5 O2 -172.2(3)
C2 C3 C4 N1 -0.4(4)
C2 C8 C9 C10 61.1(3)
C2 C8 C9 O4 171.0(9)
C2 C8 C9 O4A -178.1(15)
C3 C2 C8 O3 -45.6(4)
C3 C2 C8 C9 71.1(4)
C4 N1 C1 C2 0.5(3)
C4 N1 C1 C5 -179.0(3)
C5 O2 C6 C7 178.9(4)
C5 C1 C2 C3 178.8(3)
C5 C1 C2 C8 -3.1(5)
C6 O2 C5 O1 2.3(5)
C6 O2 C5 C1 -178.6(3)
C8 C2 C3 C4 -177.6(3)
C8 C9 C10 O5 152.1(7)
C8 C9 C10 O5A 123.5(8)
C8 C9 O4 C11 -155.1(10)
C8 C9 O4A C11 -141.6(17)
C9 C10 O5 C11 -27.8(11)
C9 C10 O5A C11 18.1(12)
C10 C9 O4 C11 -35.1(14)
C10 C9 O4A C11 -15(2)
C12 C11 O4 C9 -91.1(13)
C12 C11 O5 C10 126.3(9)
C12 C11 O4A C9 -105(2)
C12 C11 O5A C10 90.2(12)
C13 C11 O4 C9 145.8(10)
C13 C11 O5 C10 -111.3(9)
C13 C11 O4A C9 129.3(17)
C13 C11 O5A C10 -144.8(10)
C14 O3 C8 C2 -68.1(4)
C14 O3 C8 C9 172.6(3)
O4 C9 C10 O5 38.1(13)
O4 C11 O5 C10 5.2(12)
O5 C11 O4 C9 19.8(15)
O4A C9 C10 O5A -2.2(19)
O4A C11 O5A C10 -25.2(15)
O5A C11 O4A C9 26(2)
